data_2228351
loop_
_publ_author_name
'Huang, Hong-Wei'

_publ_section_title
;
 <i>N</i>'-(2,4-Dichlorobenzylidene)-4-hydroxybenzohydrazide
;
_journal_coeditor_code HB5726
_journal_issue 12
_journal_name_full 'Acta Crystallographica Section E'
_journal_page_first o3143
_journal_paper_doi 10.1107/S1600536810045502
_journal_volume 66
_journal_year 2010
_chemical_formula_iupac 'C14 H10 Cl2 N2 O2'
_chemical_formula_moiety 'C14 H10 Cl2 N2 O2'
_chemical_formula_sum 'C14 H10 Cl2 N2 O2'
_chemical_formula_weight 309.14
_chemical_name_systematic
;
<i>N</i>'-(2,4-Dichlorobenzylidene)-4-hydroxybenzohydrazide
;
_space_group_IT_number 14
_symmetry_cell_setting monoclinic
_symmetry_space_group_name_Hall '-P 2ybc'
_symmetry_space_group_name_H-M 'P 1 21/c 1'
_atom_sites_solution_hydrogens geom
_atom_sites_solution_primary direct
_atom_sites_solution_secondary difmap
_audit_creation_method SHELXL-97
_cell_angle_alpha 90.00
_cell_angle_beta 103.200(2)
_cell_angle_gamma 90.00
_cell_formula_units_Z 4
_cell_length_a 7.6687(11)
_cell_length_b 11.9591(17)
_cell_length_c 15.043(2)
_cell_measurement_reflns_used 3439
_cell_measurement_temperature 298(2)
_cell_measurement_theta_max 28.1
_cell_measurement_theta_min 2.2
_cell_volume 1343.2(3)
_computing_cell_refinement 'SAINT (Bruker, 1998)'
_computing_data_collection 'SMART (Bruker, 1998)'
_computing_data_reduction 'SAINT (Bruker, 1998)'
_computing_molecular_graphics 'SHELXTL (Sheldrick, 2008)'
_computing_publication_material 'SHELXTL (Sheldrick, 2008)'
_computing_structure_refinement 'SHELXL97 (Sheldrick, 2008)'
_computing_structure_solution 'SHELXS97 (Sheldrick, 2008)'
_diffrn_ambient_temperature 298(2)
_diffrn_measured_fraction_theta_full 0.968
_diffrn_measured_fraction_theta_max 0.968
_diffrn_measurement_device_type 'Bruker SMART CCD'
_diffrn_measurement_method \w
_diffrn_radiation_monochromator graphite
_diffrn_radiation_source 'fine-focus sealed tube'
_diffrn_radiation_type MoK\a
_diffrn_radiation_wavelength 0.71073
_diffrn_reflns_av_R_equivalents 0.0194
_diffrn_reflns_av_sigmaI/netI 0.0240
_diffrn_reflns_limit_h_max 9
_diffrn_reflns_limit_h_min -9
_diffrn_reflns_limit_k_max 15
_diffrn_reflns_limit_k_min -7
_diffrn_reflns_limit_l_max 17
_diffrn_reflns_limit_l_min -19
_diffrn_reflns_number 6784
_diffrn_reflns_theta_full 27.00
_diffrn_reflns_theta_max 27.00
_diffrn_reflns_theta_min 2.20
_exptl_absorpt_coefficient_mu 0.485
_exptl_absorpt_correction_T_max 0.940
_exptl_absorpt_correction_T_min 0.922
_exptl_absorpt_correction_type multi-scan
_exptl_absorpt_process_details '(SADABS; Sheldrick, 1996)'
_exptl_crystal_colour colorless
_exptl_crystal_density_diffrn 1.529
_exptl_crystal_density_method 'not measured'
_exptl_crystal_description Block
_exptl_crystal_F_000 632
_exptl_crystal_size_max 0.17
_exptl_crystal_size_mid 0.13
_exptl_crystal_size_min 0.13
_refine_diff_density_max 0.368
_refine_diff_density_min -0.584
_refine_ls_extinction_method none
_refine_ls_goodness_of_fit_ref 1.049
_refine_ls_hydrogen_treatment mixed
_refine_ls_matrix_type full
_refine_ls_number_parameters 185
_refine_ls_number_reflns 2838
_refine_ls_number_restraints 1
_refine_ls_restrained_S_all 1.048
_refine_ls_R_factor_all 0.0494
_refine_ls_R_factor_gt 0.0413
_refine_ls_shift/su_max 0.000
_refine_ls_shift/su_mean 0.000
_refine_ls_structure_factor_coef Fsqd
_refine_ls_weighting_details 'calc w=1/[\s^2^(Fo^2^)+(0.0636P)^2^+0.4165P] where P=(Fo^2^+2Fc^2^)/3'
_refine_ls_weighting_scheme calc
_refine_ls_wR_factor_gt 0.1049
_refine_ls_wR_factor_ref 0.1137
_reflns_number_gt 2385
_reflns_number_total 2838
_reflns_threshold_expression I>2\s(I)
_cod_data_source_file hb5726.cif
_cod_data_source_block I
_cod_original_sg_symbol_H-M 'P 21/c'
_cod_database_code 2228351
_cod_database_fobs_code 2228351

loop_
_symmetry_equiv_pos_as_xyz
'x, y, z'
'-x, y+1/2, -z+1/2'
'-x, -y, -z'
'x, -y-1/2, z-1/2'

loop_
_atom_site_type_symbol
_atom_site_label
_atom_site_fract_x
_atom_site_fract_y
_atom_site_fract_z
_atom_site_U_iso_or_equiv
_atom_site_adp_type
_atom_site_calc_flag
_atom_site_refinement_flags
_atom_site_occupancy
_atom_site_disorder_assembly
_atom_site_disorder_group
Cl Cl1 1.05089(9) 0.19236(5) 0.07396(3) 0.0590(2) Uani d . 1 . .
Cl Cl2 0.99147(8) 0.02938(5) -0.26115(4) 0.05604(19) Uani d . 1 . .
N N1 0.7367(2) 0.47578(12) -0.05039(10) 0.0350(3) Uani d . 1 . .
N N2 0.7130(2) 0.55434(12) 0.01223(10) 0.0363(3) Uani d D 1 . .
O O1 0.5166(2) 0.65200(12) -0.09421(8) 0.0476(4) Uani d . 1 . .
O O2 0.5103(2) 0.96168(11) 0.24525(9) 0.0472(4) Uani d . 1 . .
H H2A 0.5329 0.9360 0.2971 0.071 Uiso calc R 1 . .
C C1 0.8721(2) 0.30387(14) -0.07778(12) 0.0322(4) Uani d . 1 . .
C C2 0.9708(2) 0.20915(15) -0.04294(12) 0.0360(4) Uani d . 1 . .
C C3 1.0075(2) 0.12484(15) -0.09862(12) 0.0388(4) Uani d . 1 . .
H H3 1.0745 0.0628 -0.0741 0.047 Uiso calc R 1 . .
C C4 0.9423(2) 0.13500(15) -0.19144(12) 0.0372(4) Uani d . 1 . .
C C5 0.8419(2) 0.22625(15) -0.22950(12) 0.0385(4) Uani d . 1 . .
H H5 0.7984 0.2313 -0.2924 0.046 Uiso calc R 1 . .
C C6 0.8074(2) 0.30948(15) -0.17268(12) 0.0351(4) Uani d . 1 . .
H H6 0.7395 0.3709 -0.1979 0.042 Uiso calc R 1 . .
C C7 0.8350(2) 0.39312(15) -0.01809(12) 0.0365(4) Uani d . 1 . .
H H7 0.8840 0.3892 0.0444 0.044 Uiso calc R 1 . .
C C8 0.5992(2) 0.64163(14) -0.01442(11) 0.0325(4) Uani d . 1 . .
C C9 0.5824(2) 0.72236(13) 0.05731(11) 0.0307(4) Uani d . 1 . .
C C10 0.6378(2) 0.70117(15) 0.15075(12) 0.0358(4) Uani d . 1 . .
H H10 0.6907 0.6329 0.1704 0.043 Uiso calc R 1 . .
C C11 0.6154(2) 0.77948(15) 0.21432(11) 0.0375(4) Uani d . 1 . .
H H11 0.6530 0.7637 0.2763 0.045 Uiso calc R 1 . .
C C12 0.5367(2) 0.88225(14) 0.18611(11) 0.0338(4) Uani d . 1 . .
C C13 0.4802(3) 0.90445(15) 0.09322(12) 0.0391(4) Uani d . 1 . .
H H13 0.4276 0.9729 0.0736 0.047 Uiso calc R 1 . .
C C14 0.5020(3) 0.82533(14) 0.03025(11) 0.0370(4) Uani d . 1 . .
H H14 0.4623 0.8408 -0.0317 0.044 Uiso calc R 1 . .
H H2 0.767(3) 0.542(2) 0.0707(8) 0.080 Uiso d D 1 . .

loop_
_atom_site_aniso_label
_atom_site_aniso_U_11
_atom_site_aniso_U_22
_atom_site_aniso_U_33
_atom_site_aniso_U_12
_atom_site_aniso_U_13
_atom_site_aniso_U_23
Cl1 0.0820(4) 0.0559(3) 0.0333(3) 0.0123(3) 0.0010(2) -0.0002(2)
Cl2 0.0620(3) 0.0532(3) 0.0521(3) 0.0072(2) 0.0113(2) -0.0228(2)
N1 0.0433(8) 0.0303(7) 0.0336(7) -0.0054(6) 0.0135(6) -0.0062(6)
N2 0.0461(8) 0.0315(7) 0.0307(7) 0.0008(6) 0.0074(6) -0.0064(6)
O1 0.0696(10) 0.0455(8) 0.0266(6) 0.0091(7) 0.0087(6) -0.0004(5)
O2 0.0715(9) 0.0374(7) 0.0341(7) 0.0030(6) 0.0149(7) -0.0066(5)
C1 0.0344(9) 0.0301(8) 0.0339(8) -0.0059(6) 0.0117(7) -0.0039(7)
C2 0.0391(9) 0.0356(9) 0.0327(8) -0.0034(7) 0.0071(7) -0.0019(7)
C3 0.0398(10) 0.0332(9) 0.0426(10) 0.0007(7) 0.0077(8) -0.0033(7)
C4 0.0367(9) 0.0364(9) 0.0406(9) -0.0051(7) 0.0132(7) -0.0114(7)
C5 0.0429(10) 0.0425(10) 0.0308(8) -0.0025(8) 0.0098(7) -0.0034(7)
C6 0.0377(9) 0.0326(9) 0.0360(9) -0.0027(7) 0.0106(7) 0.0006(7)
C7 0.0433(10) 0.0348(9) 0.0321(8) -0.0041(7) 0.0097(7) -0.0045(7)
C8 0.0410(9) 0.0302(8) 0.0279(8) -0.0062(7) 0.0111(7) 0.0000(6)
C9 0.0356(9) 0.0285(8) 0.0291(8) -0.0048(6) 0.0098(6) -0.0003(6)
C10 0.0418(10) 0.0357(9) 0.0299(8) 0.0070(7) 0.0082(7) 0.0037(7)
C11 0.0443(10) 0.0422(10) 0.0251(8) 0.0050(8) 0.0060(7) 0.0015(7)
C12 0.0416(9) 0.0304(8) 0.0314(8) -0.0062(7) 0.0124(7) -0.0032(7)
C13 0.0576(11) 0.0261(8) 0.0342(9) 0.0001(8) 0.0117(8) 0.0045(7)
C14 0.0528(11) 0.0319(9) 0.0259(8) -0.0026(7) 0.0082(7) 0.0037(6)

loop_
_atom_type_symbol
_atom_type_description
_atom_type_scat_dispersion_real
_atom_type_scat_dispersion_imag
_atom_type_scat_source
C C 0.0033 0.0016 'International Tables Vol C Tables 4.2.6.8 and 6.1.1.4'
H H 0.0000 0.0000 'International Tables Vol C Tables 4.2.6.8 and 6.1.1.4'
N N 0.0061 0.0033 'International Tables Vol C Tables 4.2.6.8 and 6.1.1.4'
O O 0.0106 0.0060 'International Tables Vol C Tables 4.2.6.8 and 6.1.1.4'
Cl Cl 0.1484 0.1585 'International Tables Vol C Tables 4.2.6.8 and 6.1.1.4'

loop_
_geom_angle_atom_site_label_1
_geom_angle_atom_site_label_2
_geom_angle_atom_site_label_3
_geom_angle_site_symmetry_1
_geom_angle_site_symmetry_3
_geom_angle
_geom_angle_publ_flag
C7 N1 N2 . . 115.49(14) ?
C8 N2 N1 . . 119.98(14) ?
C8 N2 H2 . . 122.6(18) ?
N1 N2 H2 . . 117.1(18) ?
C12 O2 H2A . . 109.5 ?
C2 C1 C6 . . 117.17(16) ?
C2 C1 C7 . . 121.73(15) ?
C6 C1 C7 . . 121.09(16) ?
C3 C2 C1 . . 122.21(16) ?
C3 C2 Cl1 . . 117.13(14) ?
C1 C2 Cl1 . . 120.66(14) ?
C4 C3 C2 . . 118.28(17) ?
C4 C3 H3 . . 120.9 ?
C2 C3 H3 . . 120.9 ?
C3 C4 C5 . . 121.92(16) ?
C3 C4 Cl2 . . 117.99(14) ?
C5 C4 Cl2 . . 120.08(14) ?
C6 C5 C4 . . 118.79(16) ?
C6 C5 H5 . . 120.6 ?
C4 C5 H5 . . 120.6 ?
C5 C6 C1 . . 121.61(17) ?
C5 C6 H6 . . 119.2 ?
C1 C6 H6 . . 119.2 ?
N1 C7 C1 . . 120.95(16) ?
N1 C7 H7 . . 119.5 ?
C1 C7 H7 . . 119.5 ?
O1 C8 N2 . . 121.20(16) ?
O1 C8 C9 . . 122.47(16) ?
N2 C8 C9 . . 116.33(14) ?
C10 C9 C14 . . 117.80(15) ?
C10 C9 C8 . . 124.10(15) ?
C14 C9 C8 . . 118.08(14) ?
C11 C10 C9 . . 121.24(16) ?
C11 C10 H10 . . 119.4 ?
C9 C10 H10 . . 119.4 ?
C10 C11 C12 . . 120.19(15) ?
C10 C11 H11 . . 119.9 ?
C12 C11 H11 . . 119.9 ?
O2 C12 C13 . . 117.99(16) ?
O2 C12 C11 . . 122.74(15) ?
C13 C12 C11 . . 119.26(16) ?
C14 C13 C12 . . 120.10(16) ?
C14 C13 H13 . . 120.0 ?
C12 C13 H13 . . 120.0 ?
C13 C14 C9 . . 121.41(15) ?
C13 C14 H14 . . 119.3 ?
C9 C14 H14 . . 119.3 ?

loop_
_geom_bond_atom_site_label_1
_geom_bond_atom_site_label_2
_geom_bond_site_symmetry_2
_geom_bond_distance
_geom_bond_publ_flag
Cl1 C2 . 1.7369(18) ?
Cl2 C4 . 1.7372(18) ?
N1 C7 . 1.270(2) ?
N1 N2 . 1.372(2) ?
N2 C8 . 1.361(2) ?
N2 H2 . 0.894(10) ?
O1 C8 . 1.229(2) ?
O2 C12 . 1.348(2) ?
O2 H2A . 0.8200 ?
C1 C2 . 1.396(2) ?
C1 C6 . 1.402(2) ?
C1 C7 . 1.464(2) ?
C2 C3 . 1.380(2) ?
C3 C4 . 1.377(3) ?
C3 H3 . 0.9300 ?
C4 C5 . 1.382(3) ?
C5 C6 . 1.377(2) ?
C5 H5 . 0.9300 ?
C6 H6 . 0.9300 ?
C7 H7 . 0.9300 ?
C8 C9 . 1.475(2) ?
C9 C10 . 1.396(2) ?
C9 C14 . 1.396(2) ?
C10 C11 . 1.377(2) ?
C10 H10 . 0.9300 ?
C11 C12 . 1.392(2) ?
C11 H11 . 0.9300 ?
C12 C13 . 1.391(2) ?
C13 C14 . 1.376(2) ?
C13 H13 . 0.9300 ?
C14 H14 . 0.9300 ?

loop_
_geom_hbond_atom_site_label_D
_geom_hbond_atom_site_label_H
_geom_hbond_atom_site_label_A
_geom_hbond_site_symmetry_A
_geom_hbond_distance_DH
_geom_hbond_distance_HA
_geom_hbond_distance_DA
_geom_hbond_angle_DHA
N2 H2 Cl2 4_566 0.894(10) 2.847(12) 3.7228(16) 167(2)
O2 H2A O1 4_576 0.82 1.97 2.7624(19) 162

loop_
_cod_related_entry_id
_cod_related_entry_database
_cod_related_entry_code
1 ChemSpider 5259801
